data_7221799
loop_
_publ_author_name
'Vander Hoogerstraete, Tom'
'Brooks, Neil R.'
'Onghena, Bieke'
'Van Meervelt, Luc'
'Binnemans, Koen'

_publ_section_title
;
 Crystal structures of hydrated rare-earth
 bis(trifluoromethylsulfonyl)imide salts
;
_journal_issue 37
_journal_name_full CrystEngComm
_journal_page_first 7142
_journal_paper_doi 10.1039/C5CE01270H
_journal_volume 17
_journal_year 2015
_chemical_absolute_configuration ad
_chemical_formula_moiety 'C6 H6 F18 N3 O15 Pr1 S6'
_chemical_formula_sum 'C6 H6 F18 N3 O15 Pr S6'
_chemical_formula_weight 1035.41
_chemical_name_systematic
;
Triaqua-tris(bis(trifluoromethylsulfonyl)imide-O,O')-praseodymium(iii) 
;
_chemical_properties_physical Hygroscopic
_space_group_crystal_system cubic
_space_group_IT_number 198
_space_group_name_Hall 'P 2ac 2ab 3'
_space_group_name_H-M_alt 'P 21 3'
_symmetry_space_group_name_Hall 'P 2ac 2ab 3'
_symmetry_space_group_name_H-M 'P 21 3'
_atom_sites_solution_primary direct
_atom_sites_solution_secondary difmap
_audit_creation_date 2015-06-19
_audit_creation_method
;
Olex2 1.2-alpha
(compiled 2015.06.08 svn.r3188 for OlexSys, GUI svn.r5047)
;
_audit_update_record
;
2015-06-26 deposited with the CCDC.
2015-08-13 downloaded from the CCDC.
;
_cell_angle_alpha 90.00
_cell_angle_beta 90.00
_cell_angle_gamma 90.00
_cell_formula_units_Z 8
_cell_length_a 18.53745(8)
_cell_length_b 18.53745(8)
_cell_length_c 18.53745(8)
_cell_measurement_reflns_used 26264
_cell_measurement_temperature 100(2)
_cell_measurement_theta_max 29.0702
_cell_measurement_theta_min 3.1019
_cell_volume 6370.15(5)
_computing_cell_refinement
;
CrysAlisPro, Agilent Technologies,
Version 1.171.35.21 (release 20-01-2012 CrysAlis171 .NET)
(compiled Jan 23 2012,18:06:46)
;
_computing_data_collection
;
CrysAlisPro, Agilent Technologies,
Version 1.171.35.21 (release 20-01-2012 CrysAlis171 .NET)
(compiled Jan 23 2012,18:06:46)
;
_computing_data_reduction
;
CrysAlisPro, Agilent Technologies,
Version 1.171.35.21 (release 20-01-2012 CrysAlis171 .NET)
(compiled Jan 23 2012,18:06:46)
;
_computing_molecular_graphics 'Olex2 (Dolomanov et al., 2009)'
_computing_publication_material 'Olex2 (Dolomanov et al., 2009)'
_computing_structure_refinement 'XL (Sheldrick, 2008)'
_computing_structure_solution 'SHELXS-97 (Sheldrick, 2008)'
_diffrn_ambient_temperature 100(2)
_diffrn_detector_area_resol_mean 15.9631
_diffrn_measured_fraction_theta_full 0.997
_diffrn_measured_fraction_theta_max 0.959
_diffrn_measurement_details
;
  1 omega  -13.00   59.00   1.0000   30.0000
omega____ theta____ kappa____ phi______ frames
    -       18.8701 -102.0000   70.0000 72

  2 omega    7.00   47.00   1.0000   30.0000
omega____ theta____ kappa____ phi______ frames
    -       18.8701  -99.0000  -30.0000 40

  3 omega    4.00   66.00   1.0000   30.0000
omega____ theta____ kappa____ phi______ frames
    -       18.8701   57.0000 -180.0000 62

  4 omega    7.00   54.00   1.0000   30.0000
omega____ theta____ kappa____ phi______ frames
    -       18.8701   57.0000 -120.0000 47

  5 omega  -49.00   -4.00   1.0000   30.0000
omega____ theta____ kappa____ phi______ frames
    -       18.8701  -38.0000  120.0000 45
;
_diffrn_measurement_device_type 'SuperNova, Single source at offset), Eos'
_diffrn_measurement_method '\w scans'
_diffrn_orient_matrix_UB_11 0.0320897000
_diffrn_orient_matrix_UB_12 0.0208049000
_diffrn_orient_matrix_UB_13 -0.0020764000
_diffrn_orient_matrix_UB_21 0.0173262000
_diffrn_orient_matrix_UB_22 -0.0285897000
_diffrn_orient_matrix_UB_23 -0.0185704000
_diffrn_orient_matrix_UB_31 -0.0116988000
_diffrn_orient_matrix_UB_32 0.0146301000
_diffrn_orient_matrix_UB_33 -0.0333462000
_diffrn_radiation_monochromator mirror
_diffrn_radiation_type MoK\a
_diffrn_radiation_wavelength 0.71073
_diffrn_reflns_av_R_equivalents 0.0615
_diffrn_reflns_av_unetI/netI 0.0339
_diffrn_reflns_limit_h_max 24
_diffrn_reflns_limit_h_min -15
_diffrn_reflns_limit_k_max 23
_diffrn_reflns_limit_k_min -25
_diffrn_reflns_limit_l_max 24
_diffrn_reflns_limit_l_min -23
_diffrn_reflns_number 35367
_diffrn_reflns_theta_full 26.00
_diffrn_reflns_theta_max 29.13
_diffrn_reflns_theta_min 3.11
_diffrn_source 'SuperNova (Mo) X-ray Source'
_exptl_absorpt_coefficient_mu 2.089
_exptl_absorpt_correction_T_max 1.00000
_exptl_absorpt_correction_T_min 0.87643
_exptl_absorpt_correction_type multi-scan
_exptl_absorpt_process_details
;
CrysAlisPro, Agilent Technologies,
Version 1.171.35.21 (release 20-01-2012 CrysAlis171 .NET)
(compiled Jan 23 2012,18:06:46)
Empirical absorption correction using spherical harmonics,
 implemented in SCALE3 ABSPACK scaling algorithm.
;
_exptl_crystal_colour colourless
_exptl_crystal_colour_primary colourless
_exptl_crystal_density_diffrn 2.159
_exptl_crystal_density_method 'not measured'
_exptl_crystal_description block
_exptl_crystal_F_000 4000
_exptl_crystal_recrystallization_method 'Re-crystallisation from solvent: water'
_exptl_crystal_size_max 0.25
_exptl_crystal_size_mid 0.25
_exptl_crystal_size_min 0.25
_refine_diff_density_max 1.791
_refine_diff_density_min -0.809
_refine_diff_density_rms 0.175
_refine_ls_abs_structure_details 'Flack H D (1983), Acta Cryst. A39, 876-881'
_refine_ls_abs_structure_Flack 0.03(2)
_refine_ls_extinction_coef 0.00033(9)
_refine_ls_extinction_expression Fc^*^=kFc[1+0.001xFc^2^\l^3^/sin(2\q)]^-1/4^
_refine_ls_extinction_method SHELXL
_refine_ls_goodness_of_fit_ref 1.185
_refine_ls_hydrogen_treatment undef
_refine_ls_matrix_type full
_refine_ls_number_parameters 296
_refine_ls_number_reflns 5355
_refine_ls_number_restraints 0
_refine_ls_restrained_S_all 1.185
_refine_ls_R_factor_all 0.0542
_refine_ls_R_factor_gt 0.0519
_refine_ls_shift/su_max 0.000
_refine_ls_shift/su_mean 0.000
_refine_ls_structure_factor_coef Fsqd
_refine_ls_weighting_details 'calc w=1/[\s^2^(Fo^2^)+(0.0241P)^2^+60.4562P] where P=(Fo^2^+2Fc^2^)/3'
_refine_ls_weighting_scheme calc
_refine_ls_wR_factor_gt 0.1233
_refine_ls_wR_factor_ref 0.1244
_reflns_number_gt 5127
_reflns_number_total 5355
_reflns_threshold_expression >2sigma(I)
_cod_data_source_file c5ce01270h2.cif
_cod_data_source_block nrb85
_cod_depositor_comments 'Adding full bibliography for 7221799--7221808.cif.'
_cod_original_cell_volume 6370.16(5)
_cod_database_code 7221799
_chemical_oxdiff_formula 'Pr O8 H16 C6 F18 S6 O12 N3'
_reflns_odcompleteness_completeness 99.71
_reflns_odcompleteness_iscentric 1
_reflns_odcompleteness_theta 26.32
_olex2_refinement_description
;
;
_olex2_date_sample_data_collection 2012-09-27
_olex2_submission_special_instructions 'No special instructions were received'

loop_
_space_group_symop_id
_space_group_symop_operation_xyz
1 'x, y, z'
2 'z, x, y'
3 'y, z, x'
4 '-y+1/2, -z, x+1/2'
5 'z+1/2, -x+1/2, -y'
6 '-y, z+1/2, -x+1/2'
7 '-z+1/2, -x, y+1/2'
8 '-z, x+1/2, -y+1/2'
9 'y+1/2, -z+1/2, -x'
10 '-x+1/2, -y, z+1/2'
11 'x+1/2, -y+1/2, -z'
12 '-x, y+1/2, -z+1/2'

loop_
_atom_site_label
_atom_site_type_symbol
_atom_site_fract_x
_atom_site_fract_y
_atom_site_fract_z
_atom_site_U_iso_or_equiv
_atom_site_adp_type
_atom_site_occupancy
_atom_site_calc_flag
_atom_site_site_symmetry_order
_atom_site_refinement_flags_posn
_atom_site_refinement_flags_adp
_atom_site_refinement_flags_occupancy
Pr1 Pr 0.48395(2) 0.98395(2) 0.51605(2) 0.01573(14) Uani 1 d 3 S T P
O1 O 0.4712(3) 1.1026(3) 0.4592(3) 0.0263(12) Uani 1 d 1 . . .
C2 C 0.4122(7) 0.7252(5) 0.4737(6) 0.053(3) Uani 1 d 1 . . .
F3 F 0.4295(7) 0.7420(4) 0.4074(4) 0.104(4) Uani 1 d 1 . . .
F4 F 0.4345(4) 0.6570(3) 0.4880(5) 0.068(2) Uani 1 d 1 . . .
F5 F 0.3437(4) 0.7313(4) 0.4824(5) 0.068(2) Uani 1 d 1 . . .
S6 S 0.45703(13) 0.78550(11) 0.53725(13) 0.0323(5) Uani 1 d 1 . . .
O7 O 0.4367(3) 0.8570(3) 0.5125(3) 0.0256(11) Uani 1 d 1 . . .
O8 O 0.4308(6) 0.7635(5) 0.6039(4) 0.064(2) Uani 1 d 1 . . .
N9 N 0.5372(5) 0.7669(5) 0.5191(10) 0.088(5) Uani 1 d 1 . . .
S10 S 0.60172(12) 0.81836(12) 0.51681(15) 0.0364(5) Uani 1 d 1 . . .
O11 O 0.6432(6) 0.8019(5) 0.4550(5) 0.072(3) Uani 1 d 1 . . .
O12 O 0.5843(3) 0.8926(3) 0.5270(4) 0.0314(14) Uani 1 d 1 . . .
C13 C 0.6595(8) 0.7953(7) 0.5949(7) 0.058(3) Uani 1 d 1 . . .
F14 F 0.6746(5) 0.7258(5) 0.5925(6) 0.099(3) Uani 1 d 1 . . .
F15 F 0.7177(5) 0.8337(5) 0.5927(6) 0.095(3) Uani 1 d 1 . . .
F16 F 0.6207(7) 0.8090(6) 0.6545(5) 0.122(5) Uani 1 d 1 . . .
Pr2 Pr 0.23033(2) 0.73033(2) 0.76967(2) 0.01816(15) Uani 1 d 3 S T P
O17 O 0.3547(3) 0.7250(3) 0.7273(3) 0.0304(12) Uani 1 d 1 . . .
C18 C 0.3239(5) 0.5513(5) 0.6061(4) 0.0286(17) Uani 1 d 1 . . .
F19 F 0.3078(4) 0.5834(4) 0.5445(3) 0.0503(16) Uani 1 d 1 . . .
F20 F 0.3790(3) 0.5859(3) 0.6382(3) 0.0400(13) Uani 1 d 1 . . .
F21 F 0.3433(3) 0.4843(3) 0.5931(3) 0.0347(11) Uani 1 d 1 . . .
S22 S 0.24318(10) 0.55380(10) 0.66397(10) 0.0217(4) Uani 1 d 1 . . .
O23 O 0.2318(3) 0.6292(3) 0.6766(3) 0.0257(11) Uani 1 d 1 . . .
O24 O 0.1892(3) 0.5165(4) 0.6240(3) 0.0312(13) Uani 1 d 1 . . .
N25 N 0.2712(4) 0.5103(4) 0.7317(4) 0.0274(13) Uani 1 d 1 . . .
S26 S 0.25490(10) 0.53084(10) 0.81173(10) 0.0225(4) Uani 1 d 1 . . .
O27 O 0.2415(3) 0.6069(3) 0.8235(3) 0.0245(11) Uani 1 d 1 . . .
O28 O 0.3050(3) 0.4972(3) 0.8585(3) 0.0275(13) Uani 1 d 1 . . .
C29 C 0.1686(5) 0.4877(5) 0.8299(5) 0.0314(18) Uani 1 d 1 . . .
F30 F 0.1194(3) 0.5117(3) 0.7829(3) 0.0355(11) Uani 1 d 1 . . .
F31 F 0.1459(3) 0.5042(4) 0.8964(3) 0.0486(16) Uani 1 d 1 . . .
F32 F 0.1738(3) 0.4171(3) 0.8244(4) 0.0438(14) Uani 1 d 1 . . .

loop_
_atom_site_aniso_label
_atom_site_aniso_U_11
_atom_site_aniso_U_22
_atom_site_aniso_U_33
_atom_site_aniso_U_23
_atom_site_aniso_U_13
_atom_site_aniso_U_12
Pr1 0.01573(14) 0.01573(14) 0.01573(14) 0.00055(14) 0.00055(14) -0.00055(14)
O1 0.035(3) 0.019(3) 0.025(3) -0.001(2) 0.001(2) 0.006(2)
C2 0.086(8) 0.026(5) 0.047(6) -0.010(4) 0.038(6) -0.016(5)
F3 0.219(12) 0.051(5) 0.044(4) -0.021(4) 0.039(6) -0.043(6)
F4 0.089(5) 0.023(3) 0.092(6) -0.008(3) 0.030(5) -0.011(3)
F5 0.065(4) 0.050(4) 0.089(5) 0.003(4) -0.010(4) -0.030(4)
S6 0.0376(11) 0.0193(9) 0.0401(12) 0.0038(8) 0.0110(9) -0.0030(8)
O7 0.027(3) 0.021(3) 0.028(3) -0.002(2) 0.003(2) -0.002(2)
O8 0.102(7) 0.045(5) 0.044(4) 0.017(4) 0.006(4) -0.014(5)
N9 0.042(5) 0.020(4) 0.203(16) 0.012(7) 0.018(8) 0.005(4)
S10 0.0367(11) 0.0232(10) 0.0493(13) 0.0105(10) 0.0183(11) 0.0096(8)
O11 0.086(7) 0.064(6) 0.066(6) 0.000(4) 0.032(5) 0.042(5)
O12 0.025(3) 0.024(3) 0.045(4) 0.011(3) 0.015(3) 0.007(2)
C13 0.067(8) 0.051(7) 0.056(7) 0.023(6) -0.006(6) 0.028(6)
F14 0.085(6) 0.059(5) 0.154(9) 0.059(6) -0.003(6) 0.032(5)
F15 0.061(5) 0.070(6) 0.155(10) -0.008(6) -0.038(6) 0.022(4)
F16 0.182(12) 0.124(9) 0.059(6) 0.039(6) 0.021(6) 0.083(8)
Pr2 0.01816(15) 0.01816(15) 0.01816(15) -0.00252(15) -0.00252(15) 0.00252(15)
O17 0.025(3) 0.040(3) 0.026(3) -0.004(3) -0.003(2) 0.005(3)
C18 0.035(4) 0.027(4) 0.024(4) -0.005(3) 0.002(3) -0.002(3)
F19 0.054(4) 0.063(4) 0.034(3) 0.013(3) 0.009(3) 0.015(3)
F20 0.027(3) 0.042(3) 0.051(3) -0.016(3) 0.009(2) -0.009(2)
F21 0.033(3) 0.034(3) 0.037(3) -0.016(2) 0.005(2) 0.005(2)
S22 0.0197(8) 0.0225(8) 0.0230(9) -0.0055(7) -0.0028(7) 0.0018(7)
O23 0.029(3) 0.027(3) 0.021(3) -0.003(2) -0.004(2) 0.009(2)
O24 0.029(3) 0.032(3) 0.033(3) -0.008(3) -0.008(2) 0.000(3)
N25 0.028(3) 0.029(3) 0.025(3) -0.005(3) -0.007(3) 0.004(3)
S26 0.0234(9) 0.0199(9) 0.0242(9) -0.0006(7) -0.0061(7) 0.0010(6)
O27 0.033(3) 0.022(3) 0.019(2) 0.000(2) -0.001(2) 0.000(2)
O28 0.032(3) 0.023(3) 0.027(3) 0.001(2) -0.011(2) 0.004(2)
C29 0.038(5) 0.022(4) 0.034(4) 0.001(3) -0.007(4) -0.006(4)
F30 0.027(2) 0.034(3) 0.046(3) 0.005(2) -0.004(2) -0.002(2)
F31 0.046(3) 0.058(4) 0.041(3) 0.001(3) 0.010(3) -0.017(3)
F32 0.044(3) 0.022(3) 0.066(4) 0.005(3) -0.012(3) -0.004(2)

loop_
_atom_type_symbol
_atom_type_description
_atom_type_scat_dispersion_real
_atom_type_scat_dispersion_imag
_atom_type_scat_source
C C 0.0033 0.0016 'International Tables Vol C Tables 4.2.6.8 and 6.1.1.4'
H H 0.0000 0.0000 'International Tables Vol C Tables 4.2.6.8 and 6.1.1.4'
F F 0.0171 0.0103 'International Tables Vol C Tables 4.2.6.8 and 6.1.1.4'
N N 0.0061 0.0033 'International Tables Vol C Tables 4.2.6.8 and 6.1.1.4'
O O 0.0106 0.0060 'International Tables Vol C Tables 4.2.6.8 and 6.1.1.4'
Pr Pr -0.2180 2.8214 'International Tables Vol C Tables 4.2.6.8 and 6.1.1.4'
S S 0.1246 0.1234 'International Tables Vol C Tables 4.2.6.8 and 6.1.1.4'

loop_
_geom_angle_atom_site_label_1
_geom_angle_atom_site_label_2
_geom_angle_atom_site_label_3
_geom_angle
_geom_angle_site_symmetry_1
_geom_angle_site_symmetry_3
O1 Pr1 O1 75.0(2) 9_466 8_656
O1 Pr1 O1 75.0(2) 9_466 .
O1 Pr1 O1 75.0(2) 8_656 .
O1 Pr1 O7 92.10(19) 9_466 8_656
O1 Pr1 O7 142.8(2) . .
O1 Pr1 O7 135.93(18) . 8_656
O1 Pr1 O7 142.8(2) 8_656 8_656
O1 Pr1 O7 142.8(2) 9_466 9_466
O1 Pr1 O7 92.10(19) 8_656 .
O1 Pr1 O7 135.93(18) 8_656 9_466
O1 Pr1 O7 92.1(2) . 9_466
O1 Pr1 O7 135.93(18) 9_466 .
O1 Pr1 O12 135.05(19) 9_466 9_466
O1 Pr1 O12 135.05(19) 8_656 8_656
O1 Pr1 O12 67.63(19) 9_466 .
O1 Pr1 O12 67.63(19) 8_656 9_466
O1 Pr1 O12 67.63(19) . 8_656
O1 Pr1 O12 72.0(2) . 9_466
O1 Pr1 O12 72.0(2) 8_656 .
O1 Pr1 O12 72.0(2) 9_466 8_656
O1 Pr1 O12 135.05(19) . .
O7 Pr1 O7 72.9(2) 9_466 8_656
O7 Pr1 O7 72.9(2) 9_466 .
O7 Pr1 O7 72.9(2) 8_656 .
O7 Pr1 O12 68.30(19) 9_466 9_466
O7 Pr1 O12 68.30(19) . .
O7 Pr1 O12 132.85(19) 9_466 .
O7 Pr1 O12 70.8(2) . 9_466
O7 Pr1 O12 70.8(2) 9_466 8_656
O7 Pr1 O12 70.8(2) 8_656 .
O7 Pr1 O12 68.30(19) 8_656 8_656
O7 Pr1 O12 132.85(19) . 8_656
O7 Pr1 O12 132.85(19) 8_656 9_466
O12 Pr1 O12 119.993(4) 9_466 .
O12 Pr1 O12 119.993(4) 9_466 8_656
O12 Pr1 O12 119.994(3) 8_656 .
F3 C2 F4 109.3(9) . .
F3 C2 S6 110.4(7) . .
F4 C2 S6 107.8(9) . .
F5 C2 F3 109.9(13) . .
F5 C2 F4 111.0(8) . .
F5 C2 S6 108.4(7) . .
O7 S6 C2 103.7(5) . .
O7 S6 N9 112.3(5) . .
O8 S6 C2 103.6(5) . .
O8 S6 O7 117.2(5) . .
O8 S6 N9 117.4(8) . .
N9 S6 C2 99.1(7) . .
S6 O7 Pr1 139.2(4) . .
S10 N9 S6 127.7(7) . .
N9 S10 C13 106.7(8) . .
O11 S10 N9 108.2(8) . .
O11 S10 O12 116.0(5) . .
O11 S10 C13 105.7(6) . .
O12 S10 N9 114.9(5) . .
O12 S10 C13 104.5(5) . .
S10 O12 Pr1 143.5(4) . .
F14 C13 S10 108.7(11) . .
F14 C13 F16 109.0(11) . .
F15 C13 S10 109.4(9) . .
F15 C13 F14 111.0(11) . .
F15 C13 F16 111.7(14) . .
F16 C13 S10 106.9(9) . .
O17 Pr2 O17 75.3(2) . 8_656
O17 Pr2 O17 75.3(2) . 9_466
O17 Pr2 O17 75.3(2) 8_656 9_466
O17 Pr2 O23 136.1(2) 8_656 .
O17 Pr2 O23 136.1(2) 9_466 8_656
O17 Pr2 O23 66.23(19) . 8_656
O17 Pr2 O23 66.23(18) 9_466 .
O17 Pr2 O23 136.1(2) . 9_466
O17 Pr2 O23 75.0(2) 8_656 8_656
O17 Pr2 O23 75.0(2) 9_466 9_466
O17 Pr2 O23 75.0(2) . .
O17 Pr2 O23 66.23(19) 8_656 9_466
O17 Pr2 O27 132.41(18) 9_466 .
O17 Pr2 O27 90.8(2) . .
O17 Pr2 O27 145.21(19) 8_656 .
O17 Pr2 O27 145.21(19) . 9_466
O17 Pr2 O27 90.8(2) 8_656 8_656
O17 Pr2 O27 132.41(18) 8_656 9_466
O17 Pr2 O27 90.8(2) 9_466 9_466
O17 Pr2 O27 132.41(18) . 8_656
O17 Pr2 O27 145.21(19) 9_466 8_656
O23 Pr2 O23 119.923(13) . 8_656
O23 Pr2 O23 119.925(13) . 9_466
O23 Pr2 O23 119.924(13) 8_656 9_466
O27 Pr2 O23 133.11(19) 8_656 .
O27 Pr2 O23 66.22(18) 9_466 9_466
O27 Pr2 O23 66.22(18) 8_656 8_656
O27 Pr2 O23 70.17(19) 9_466 .
O27 Pr2 O23 70.17(19) 8_656 9_466
O27 Pr2 O23 70.17(19) . 8_656
O27 Pr2 O23 133.10(19) 9_466 8_656
O27 Pr2 O23 66.23(18) . .
O27 Pr2 O23 133.11(19) . 9_466
O27 Pr2 O27 75.2(2) 9_466 8_656
O27 Pr2 O27 75.2(2) . 8_656
O27 Pr2 O27 75.2(2) . 9_466
F19 C18 F20 109.8(7) . .
F19 C18 S22 108.0(6) . .
F20 C18 S22 110.3(6) . .
F21 C18 F19 109.2(7) . .
F21 C18 F20 108.9(7) . .
F21 C18 S22 110.7(6) . .
O23 S22 C18 103.9(4) . .
O23 S22 N25 114.6(3) . .
O24 S22 C18 104.8(4) . .
O24 S22 O23 117.1(4) . .
O24 S22 N25 113.4(4) . .
N25 S22 C18 100.5(4) . .
S22 O23 Pr2 146.1(3) . .
S26 N25 S22 124.5(4) . .
N25 S26 C29 103.8(4) . .
O27 S26 N25 114.5(4) . .
O27 S26 C29 104.4(4) . .
O28 S26 N25 110.3(4) . .
O28 S26 O27 116.7(3) . .
O28 S26 C29 105.7(4) . .
S26 O27 Pr2 147.5(3) . .
F30 C29 S26 109.4(6) . .
F30 C29 F31 108.0(8) . .
F31 C29 S26 110.2(6) . .
F32 C29 S26 111.0(6) . .
F32 C29 F30 109.4(7) . .
F32 C29 F31 108.8(8) . .

loop_
_geom_bond_atom_site_label_1
_geom_bond_atom_site_label_2
_geom_bond_distance
_geom_bond_site_symmetry_2
Pr1 O1 2.451(5) 9_466
Pr1 O1 2.451(5) 8_656
Pr1 O1 2.451(5) .
Pr1 O7 2.512(5) 9_466
Pr1 O7 2.512(5) .
Pr1 O7 2.512(5) 8_656
Pr1 O12 2.524(6) 9_466
Pr1 O12 2.524(6) .
Pr1 O12 2.524(6) 8_656
C2 F3 1.308(12) .
C2 F4 1.357(13) .
C2 F5 1.285(14) .
C2 S6 1.824(12) .
S6 O7 1.452(6) .
S6 O8 1.389(8) .
S6 N9 1.562(10) .
N9 S10 1.531(10) .
S10 O11 1.413(9) .
S10 O12 1.426(6) .
S10 C13 1.851(12) .
C13 F14 1.319(14) .
C13 F15 1.293(16) .
C13 F16 1.342(16) .
Pr2 O17 2.438(6) .
Pr2 O17 2.438(6) 8_656
Pr2 O17 2.438(6) 9_466
Pr2 O23 2.548(5) 8_656
Pr2 O23 2.548(5) .
Pr2 O23 2.548(5) 9_466
Pr2 O27 2.504(5) 8_656
Pr2 O27 2.504(5) .
Pr2 O27 2.504(5) 9_466
C18 F19 1.322(10) .
C18 F20 1.345(10) .
C18 F21 1.314(10) .
C18 S22 1.841(9) .
S22 O23 1.433(6) .
S22 O24 1.423(6) .
S22 N25 1.581(7) .
N25 S26 1.561(7) .
S26 O27 1.449(5) .
S26 O28 1.416(5) .
S26 C29 1.820(9) .
C29 F30 1.337(10) .
C29 F31 1.338(11) .
C29 F32 1.315(10) .
